data_7106000
loop_
_publ_author_name
'Min Xue'
'Chuan-Feng Chen'

_publ_section_title
;
 Aromatic single-walled organic nanotubes self-assembled from NH-bridged
 azacalix[2]triptycene[2]pyridine
;
_journal_name_full Chem.Commun.
_journal_page_first 2318
_journal_paper_doi 10.1039/c0cc04580b
_journal_volume 47
_journal_year 2011
_chemical_formula_sum 'C54 H30 N10'
_chemical_formula_weight 818.88
_chemical_name_systematic
;
?
;
_space_group_IT_number 2
_symmetry_cell_setting triclinic
_symmetry_space_group_name_Hall '-P 1'
_symmetry_space_group_name_H-M 'P -1'
_atom_sites_solution_hydrogens geom
_atom_sites_solution_primary direct
_atom_sites_solution_secondary difmap
_audit_creation_method SHELXL-97
_cell_angle_alpha 65.87(3)
_cell_angle_beta 80.27(3)
_cell_angle_gamma 79.76(3)
_cell_formula_units_Z 4
_cell_length_a 17.478(4)
_cell_length_b 20.112(4)
_cell_length_c 22.165(4)
_cell_measurement_reflns_used 18430
_cell_measurement_temperature 173(2)
_cell_measurement_theta_max 25.00
_cell_measurement_theta_min 1.12
_cell_volume 6957(3)
_computing_cell_refinement 'CrystalClear (Rigaku Inc., 2008)'
_computing_data_collection 'CrystalClear (Rigaku Inc., 2008)'
_computing_data_reduction 'CrystalClear (Rigaku Inc., 2008)'
_computing_molecular_graphics 'XP in Siemens SHELXTL (Sheldrick, 1994)'
_computing_publication_material 'SHELX97 (Sheldrick, 1997)'
_computing_structure_refinement 'SHELXL-97 (Sheldrick, 1997)'
_computing_structure_solution 'SHELXS-97 (Sheldrick, 1990)'
_diffrn_ambient_temperature 173(2)
_diffrn_detector_area_resol_mean 28.5714
_diffrn_measured_fraction_theta_full 0.998
_diffrn_measured_fraction_theta_max 0.998
_diffrn_measurement_device_type 'Saturn724+ CCD'
_diffrn_measurement_method '\w scans at fixed \c = 45\%'
_diffrn_radiation_monochromator graphite
_diffrn_radiation_source 'fine-focus sealed tube'
_diffrn_radiation_type MoK\a
_diffrn_radiation_wavelength 0.71073
_diffrn_reflns_av_R_equivalents 0.0679
_diffrn_reflns_av_sigmaI/netI 0.0861
_diffrn_reflns_limit_h_max 20
_diffrn_reflns_limit_h_min -20
_diffrn_reflns_limit_k_max 23
_diffrn_reflns_limit_k_min -23
_diffrn_reflns_limit_l_max 26
_diffrn_reflns_limit_l_min -26
_diffrn_reflns_number 71363
_diffrn_reflns_theta_full 25.00
_diffrn_reflns_theta_max 25.00
_diffrn_reflns_theta_min 1.12
_exptl_absorpt_coefficient_mu 0.048
_exptl_absorpt_correction_T_max 0.9933
_exptl_absorpt_correction_T_min 0.9754
_exptl_absorpt_correction_type multi-scan
_exptl_absorpt_process_details 'CrystalClear (Rigaku Inc., 2008)'
_exptl_crystal_colour colorless
_exptl_crystal_density_diffrn 0.782
_exptl_crystal_density_method 'not measured'
_exptl_crystal_description rod
_exptl_crystal_F_000 1696
_exptl_crystal_size_max 0.52
_exptl_crystal_size_mid 0.14
_exptl_crystal_size_min 0.14
_platon_squeeze_details
;
;
_refine_diff_density_max 0.305
_refine_diff_density_min -0.272
_refine_diff_density_rms 0.057
_refine_ls_extinction_method none
_refine_ls_goodness_of_fit_ref 0.921
_refine_ls_hydrogen_treatment constr
_refine_ls_matrix_type full
_refine_ls_number_parameters 1153
_refine_ls_number_reflns 24486
_refine_ls_number_restraints 384
_refine_ls_restrained_S_all 0.916
_refine_ls_R_factor_all 0.0988
_refine_ls_R_factor_gt 0.0664
_refine_ls_shift/su_max 0.000
_refine_ls_shift/su_mean 0.000
_refine_ls_structure_factor_coef Fsqd
_refine_ls_weighting_details 'calc w=1/[\s^2^(Fo^2^)+(0.1023P)^2^+0.0000P] where P=(Fo^2^+2Fc^2^)/3'
_refine_ls_weighting_scheme calc
_refine_ls_wR_factor_gt 0.1775
_refine_ls_wR_factor_ref 0.1946
_reflns_number_gt 14868
_reflns_number_total 24486
_reflns_threshold_expression >2sigma(I)
_cod_data_source_file C0CC04580B.TXT
_cod_data_source_block sa92
_cod_original_cell_volume 6957(2)
_cod_original_sg_symbol_H-M P-1
_cod_database_code 7106000

loop_
_symmetry_equiv_pos_as_xyz
'x, y, z'
'-x, -y, -z'

loop_
_atom_site_label
_atom_site_type_symbol
_atom_site_fract_x
_atom_site_fract_y
_atom_site_fract_z
_atom_site_U_iso_or_equiv
_atom_site_adp_type
_atom_site_occupancy
_atom_site_symmetry_multiplicity
_atom_site_calc_flag
_atom_site_refinement_flags
_atom_site_disorder_assembly
_atom_site_disorder_group
N1 N 0.37954(10) 0.43070(10) 0.38964(10) 0.0338(5) Uani 1 1 d U . .
N2 N 0.51197(11) 0.43044(11) 0.39052(11) 0.0416(5) Uani 1 1 d U . .
H2A H 0.5586 0.4051 0.3917 0.050 Uiso 1 1 calc R . .
N3 N 0.24682(11) 0.43342(11) 0.38915(11) 0.0413(5) Uani 1 1 d U . .
H3A H 0.2085 0.4133 0.3847 0.050 Uiso 1 1 calc R . .
N4 N 0.61418(12) 0.27223(13) 0.37731(13) 0.0559(7) Uani 1 1 d U . .
N5 N 0.21338(13) 0.27588(14) 0.37170(17) 0.0748(9) Uani 1 1 d U . .
N6 N 0.41122(11) 0.86543(12) 0.11462(10) 0.0395(5) Uani 1 1 d U . .
N7 N 0.27916(11) 0.85572(13) 0.12182(10) 0.0429(5) Uani 1 1 d U . .
H7A H 0.2388 0.8650 0.0994 0.052 Uiso 1 1 calc R . .
N8 N 0.54105(11) 0.87438(12) 0.11115(10) 0.0432(5) Uani 1 1 d U . .
H8A H 0.5844 0.8915 0.0878 0.052 Uiso 1 1 calc R . .
N9 N 0.22435(14) 0.92072(18) -0.03793(13) 0.0755(9) Uani 1 1 d U . .
N10 N 0.62148(13) 0.94148(14) -0.05661(12) 0.0558(6) Uani 1 1 d U . .
N11 N 0.06590(11) 1.05714(12) 0.07869(9) 0.0362(5) Uani 1 1 d U . .
N12 N 0.19815(11) 1.04691(12) 0.08747(10) 0.0418(5) Uani 1 1 d U . .
H12A H 0.2458 1.0536 0.0675 0.050 Uiso 1 1 calc R . .
N13 N -0.06678(11) 1.06540(12) 0.07344(9) 0.0408(5) Uani 1 1 d U . .
H13A H -0.1046 1.0790 0.0477 0.049 Uiso 1 1 calc R . .
N14 N 0.29645(14) 1.10508(19) -0.07506(12) 0.0843(10) Uani 1 1 d U . .
N15 N -0.10296(13) 1.12066(14) -0.08960(11) 0.0537(6) Uani 1 1 d U . .
N16 N -0.07823(10) 1.23390(10) 0.38322(10) 0.0323(5) Uani 1 1 d U . .
N17 N 0.05534(11) 1.23326(10) 0.37500(10) 0.0357(5) Uani 1 1 d U . .
H17A H 0.0937 1.2586 0.3704 0.043 Uiso 1 1 calc R . .
N18 N -0.21170(10) 1.23158(11) 0.38938(10) 0.0348(5) Uani 1 1 d U . .
H18A H -0.2595 1.2520 0.3959 0.042 Uiso 1 1 calc R . .
N19 N 0.09132(14) 1.40645(14) 0.36240(17) 0.0786(9) Uani 1 1 d U . .
N20 N -0.31238(13) 1.38844(13) 0.40798(13) 0.0571(7) Uani 1 1 d U . .
C1 C 0.7813(2) 0.67452(19) 0.4154(2) 0.0793(11) Uani 1 1 d U . .
H1B H 0.8358 0.6679 0.4190 0.095 Uiso 1 1 calc R . .
C2 C 0.75479(17) 0.65685(17) 0.36668(16) 0.0638(9) Uani 1 1 d U . .
H2B H 0.7897 0.6365 0.3391 0.077 Uiso 1 1 calc R . .
C3 C 0.7308(2) 0.70054(18) 0.45684(17) 0.0694(10) Uani 1 1 d U . .
H3B H 0.7508 0.7105 0.4891 0.083 Uiso 1 1 calc R . .
C4 C 0.6501(2) 0.71294(16) 0.45299(15) 0.0637(9) Uani 1 1 d U . .
H4A H 0.6150 0.7312 0.4819 0.076 Uiso 1 1 calc R . .
C5 C -0.02039(16) 0.78613(14) 0.44919(15) 0.0510(7) Uani 1 1 d U . .
H5A H -0.0495 0.8068 0.4789 0.061 Uiso 1 1 calc R . .
C6 C 0.58957(14) 0.77174(14) 0.20777(13) 0.0404(6) Uani 1 1 d U . .
H6B H 0.6242 0.7536 0.1785 0.048 Uiso 1 1 calc R . .
C7 C 0.57254(14) 0.60936(13) 0.35318(13) 0.0394(6) Uani 1 1 d U . .
C8 C -0.05884(15) 0.77441(14) 0.40570(15) 0.0495(7) Uani 1 1 d U . .
H8B H -0.1139 0.7865 0.4060 0.059 Uiso 1 1 calc R . .
C9 C 0.62309(17) 0.69741(15) 0.40507(14) 0.0491(7) Uani 1 1 d U . .
C10 C 0.47024(13) 0.32834(14) 0.38061(13) 0.0397(6) Uani 1 1 d U . .
C11 C 0.56888(14) 0.54229(13) 0.35100(13) 0.0396(6) Uani 1 1 d U . .
H11B H 0.6058 0.5247 0.3226 0.048 Uiso 1 1 calc R . .
C12 C 0.35007(14) 0.90771(16) 0.01368(13) 0.0458(7) Uani 1 1 d U . .
C13 C 0.53662(15) 0.70950(14) 0.39098(13) 0.0411(6) Uani 1 1 d U . .
H13B H 0.4995 0.7284 0.4216 0.049 Uiso 1 1 calc R . .
C14 C 0.67495(16) 0.67133(14) 0.36229(14) 0.0474(7) Uani 1 1 d U . .
C15 C 0.63345(15) 0.66115(13) 0.31177(14) 0.0434(6) Uani 1 1 d U . .
H15A H 0.6703 0.6423 0.2810 0.052 Uiso 1 1 calc R . .
C16 C 0.26826(16) 0.29950(16) 0.37192(18) 0.0600(9) Uani 1 1 d U . .
C17 C 0.48733(13) 0.91441(15) 0.00744(12) 0.0393(6) Uani 1 1 d U . .
C18 C 0.53493(14) 0.76029(13) 0.31862(12) 0.0368(6) Uani 1 1 d U . .
C19 C -0.01667(14) 0.74461(13) 0.36104(14) 0.0436(6) Uani 1 1 d U . .
H19A H -0.0427 0.7365 0.3308 0.052 Uiso 1 1 calc R . .
C20 C 0.54988(15) 0.29480(14) 0.37846(14) 0.0447(7) Uani 1 1 d U . .
C21 C 0.28091(15) 0.91651(19) -0.01664(13) 0.0556(8) Uani 1 1 d U . .
C22 C 0.40866(14) 0.29648(14) 0.37490(15) 0.0475(7) Uani 1 1 d U . .
H22A H 0.4190 0.2512 0.3693 0.057 Uiso 1 1 calc R . .
C23 C 0.05901(14) 0.76860(13) 0.45054(13) 0.0411(6) Uani 1 1 d U . .
H23A H 0.0847 0.7770 0.4808 0.049 Uiso 1 1 calc R . .
C24 C 0.58726(13) 0.73359(13) 0.27580(13) 0.0361(6) Uani 1 1 d U . .
C25 C 0.42041(14) 0.92530(16) -0.02351(13) 0.0471(7) Uani 1 1 d U . .
H25A H 0.4234 0.9450 -0.0707 0.057 Uiso 1 1 calc R . .
C26 C 0.49145(14) 0.86531(14) 0.22460(12) 0.0387(6) Uani 1 1 d U . .
H26A H 0.4602 0.9112 0.2065 0.046 Uiso 1 1 calc R . .
C27 C 0.30073(13) 0.83309(14) 0.23665(13) 0.0392(6) Uani 1 1 d U . .
H27A H 0.3407 0.8645 0.2201 0.047 Uiso 1 1 calc R . .
C28 C 0.47853(13) 0.88404(14) 0.07831(12) 0.0378(6) Uani 1 1 d U . .
C29 C 0.18997(13) 0.71469(12) 0.40160(12) 0.0328(5) Uani 1 1 d U . .
H29A H 0.2168 0.7234 0.4337 0.039 Uiso 1 1 calc R . .
C30 C 0.33301(13) 0.33008(14) 0.37731(14) 0.0429(7) Uani 1 1 d U . .
C31 C 0.48742(14) 0.82723(14) 0.29291(13) 0.0392(6) Uani 1 1 d U . .
H31A H 0.4531 0.8462 0.3218 0.047 Uiso 1 1 calc R . .
C32 C 0.45530(13) 0.52719(13) 0.43254(13) 0.0374(6) Uani 1 1 d U . .
H32A H 0.4148 0.4990 0.4595 0.045 Uiso 1 1 calc R . .
C33 C 0.50906(13) 0.50072(13) 0.39184(13) 0.0368(6) Uani 1 1 d U . .
C34 C 0.56067(15) 0.93032(16) -0.02894(13) 0.0450(7) Uani 1 1 d U . .
C35 C 0.10147(14) 0.73823(12) 0.40663(13) 0.0383(6) Uani 1 1 d U . .
C36 C 0.06357(13) 0.72714(13) 0.36172(13) 0.0368(6) Uani 1 1 d U . .
C37 C 0.25601(13) 0.50835(13) 0.45059(13) 0.0388(6) Uani 1 1 d U . .
H37A H 0.2839 0.4676 0.4821 0.047 Uiso 1 1 calc R . .
C38 C 0.54030(13) 0.83734(15) 0.18262(12) 0.0395(6) Uani 1 1 d U . .
C39 C 0.20020(13) 0.63509(13) 0.41057(12) 0.0353(6) Uani 1 1 d U . .
C40 C 0.51975(14) 0.63534(13) 0.39518(12) 0.0358(6) Uani 1 1 d U . .
C41 C 0.45221(13) 0.39684(13) 0.38770(13) 0.0366(6) Uani 1 1 d U . .
C42 C 0.45966(14) 0.59446(14) 0.43458(13) 0.0396(6) Uani 1 1 d U . .
H42A H 0.4222 0.6125 0.4624 0.048 Uiso 1 1 calc R . .
C43 C 0.17848(13) 0.55596(13) 0.35719(12) 0.0360(6) Uani 1 1 d U . .
H43A H 0.1558 0.5485 0.3248 0.043 Uiso 1 1 calc R . .
C44 C 0.34683(13) 0.87602(14) 0.08436(13) 0.0390(6) Uani 1 1 d U . .
C45 C 0.18139(13) 0.74548(13) 0.28410(12) 0.0353(6) Uani 1 1 d U . .
C46 C 0.22022(13) 0.75649(13) 0.32856(12) 0.0326(5) Uani 1 1 d U . .
C47 C 0.24442(13) 0.57656(12) 0.45516(12) 0.0342(5) Uani 1 1 d U . .
H47A H 0.2665 0.5831 0.4884 0.041 Uiso 1 1 calc R . .
C48 C 0.16464(13) 0.62359(13) 0.36361(12) 0.0357(6) Uani 1 1 d U . .
C49 C 0.20284(13) 0.77674(13) 0.21616(12) 0.0332(5) Uani 1 1 d U . .
H49A H 0.1770 0.7680 0.1861 0.040 Uiso 1 1 calc R . .
C50 C 0.26312(13) 0.82130(14) 0.19261(12) 0.0373(6) Uani 1 1 d U . .
C51 C 0.28093(13) 0.79967(13) 0.30485(13) 0.0357(6) Uani 1 1 d U . .
H51A H 0.3087 0.8063 0.3349 0.043 Uiso 1 1 calc R . .
C52 C 0.22692(12) 0.49981(12) 0.40021(13) 0.0344(6) Uani 1 1 d U . .
C53 C 0.11921(13) 0.69341(12) 0.31757(12) 0.0347(6) Uani 1 1 d U . .
H53A H 0.0923 0.6850 0.2854 0.042 Uiso 1 1 calc R . .
C54 C 0.32017(13) 0.39935(13) 0.38507(13) 0.0361(6) Uani 1 1 d U . .
C55 C 0.23305(16) 1.09671(18) -0.05212(13) 0.0544(8) Uani 1 1 d U . .
C56 C 0.35294(16) 0.86384(17) 0.45172(14) 0.0511(7) Uani 1 1 d U . .
H56A H 0.3749 0.8207 0.4852 0.061 Uiso 1 1 calc R . .
C57 C -0.38748(16) 0.90678(17) 0.35087(16) 0.0569(8) Uani 1 1 d U . .
H57A H -0.4155 0.8652 0.3709 0.068 Uiso 1 1 calc R . .
C58 C -0.02950(13) 1.34084(13) 0.37807(13) 0.0388(6) Uani 1 1 d U . .
C59 C 0.03698(15) 1.37872(15) 0.37013(16) 0.0508(7) Uani 1 1 d U . .
C60 C -0.31305(15) 0.90127(15) 0.36886(14) 0.0463(7) Uani 1 1 d U . .
H60A H -0.2902 0.8571 0.4007 0.056 Uiso 1 1 calc R . .
C61 C 0.09480(14) 1.10316(15) -0.05980(12) 0.0415(6) Uani 1 1 d U . .
H61A H 0.1046 1.1194 -0.1068 0.050 Uiso 1 1 calc R . .
C62 C -0.42150(16) 0.97009(17) 0.30525(16) 0.0558(8) Uani 1 1 d U . .
H62A H -0.4722 0.9722 0.2940 0.067 Uiso 1 1 calc R . .
C63 C 0.36645(13) 0.98462(15) 0.36553(13) 0.0409(6) Uani 1 1 d U . .
H63A H 0.3974 1.0233 0.3404 0.049 Uiso 1 1 calc R . .
C64 C 0.39718(16) 0.92078(18) 0.41611(14) 0.0543(8) Uani 1 1 d U . .
H64A H 0.4491 0.9168 0.4259 0.065 Uiso 1 1 calc R . .
C65 C -0.08956(13) 1.03954(14) 0.14244(12) 0.0357(6) Uani 1 1 d U . .
C66 C -0.30859(13) 1.02814(13) 0.29159(12) 0.0341(5) Uani 1 1 d U . .
C67 C 0.28975(13) 0.98986(14) 0.35314(12) 0.0341(6) Uani 1 1 d U . .
C68 C -0.38129(14) 1.03103(15) 0.27566(14) 0.0445(7) Uani 1 1 d U . .
H68A H -0.4046 1.0751 0.2441 0.053 Uiso 1 1 calc R . .
C69 C 0.27571(15) 0.86927(15) 0.43887(12) 0.0424(6) Uani 1 1 d U . .
H69A H 0.2450 0.8303 0.4638 0.051 Uiso 1 1 calc R . .
C70 C 0.15573(13) 1.08762(16) -0.02201(12) 0.0439(7) Uani 1 1 d U . .
C71 C -0.24680(15) 1.36738(15) 0.40056(14) 0.0440(7) Uani 1 1 d U . .
C72 C -0.16754(13) 1.33824(13) 0.39098(13) 0.0373(6) Uani 1 1 d U . .
C73 C 0.14855(13) 1.14905(13) 0.33989(12) 0.0342(5) Uani 1 1 d U . .
H73A H 0.1792 1.1879 0.3143 0.041 Uiso 1 1 calc R . .
C74 C 0.18782(13) 1.01939(14) 0.15794(12) 0.0343(6) Uani 1 1 d U . .
C75 C 0.03447(13) 1.10409(13) 0.41599(12) 0.0361(6) Uani 1 1 d U . .
H75A H -0.0122 1.1126 0.4421 0.043 Uiso 1 1 calc R . .
C76 C -0.18934(13) 0.96769(13) 0.34654(11) 0.0313(5) Uani 1 1 d U . .
H76A H -0.1643 0.9212 0.3793 0.038 Uiso 1 1 calc R . .
C77 C 0.05869(13) 1.03396(13) 0.41659(11) 0.0317(5) Uani 1 1 d U . .
H77A H 0.0285 0.9949 0.4425 0.038 Uiso 1 1 calc R . .
C78 C -0.14746(13) 0.98920(13) 0.27642(12) 0.0311(5) Uani 1 1 d U . .
C79 C -0.04611(14) 1.10979(15) -0.06487(11) 0.0389(6) Uani 1 1 d U . .
C80 C -0.22818(13) 1.09840(13) 0.31865(11) 0.0318(5) Uani 1 1 d U . .
C81 C -0.08179(13) 0.95058(14) 0.25453(12) 0.0361(6) Uani 1 1 d U . .
H81A H -0.0563 0.9074 0.2855 0.043 Uiso 1 1 calc R . .
C82 C -0.16940(12) 1.09961(13) 0.42746(12) 0.0338(5) Uani 1 1 d U . .
H82A H -0.1501 1.1004 0.4647 0.041 Uiso 1 1 calc R . .
C83 C -0.05377(13) 0.97549(13) 0.18723(12) 0.0354(6) Uani 1 1 d U . .
H83A H -0.0101 0.9485 0.1722 0.042 Uiso 1 1 calc R . .
C84 C 0.14355(13) 0.96209(13) 0.19528(12) 0.0340(5) Uani 1 1 d U . .
H84A H 0.1205 0.9397 0.1736 0.041 Uiso 1 1 calc R . .
C85 C 0.17245(12) 1.07884(12) 0.34093(11) 0.0294(5) Uani 1 1 d U . .
C86 C 0.01919(13) 1.09494(14) -0.02894(12) 0.0378(6) Uani 1 1 d U . .
C87 C -0.19252(13) 1.03346(13) 0.36411(12) 0.0317(5) Uani 1 1 d U . .
C88 C -0.10532(13) 1.37460(14) 0.38532(13) 0.0423(6) Uani 1 1 d U . .
H88A H -0.1140 1.4221 0.3864 0.051 Uiso 1 1 calc R . .
C89 C 0.24445(13) 0.93272(13) 0.38895(11) 0.0326(5) Uani 1 1 d U . .
C90 C 0.16114(13) 0.95014(13) 0.37009(11) 0.0314(5) Uani 1 1 d U . .
H90A H 0.1286 0.9094 0.3966 0.038 Uiso 1 1 calc R . .
C91 C -0.27353(13) 0.96330(13) 0.33822(12) 0.0322(5) Uani 1 1 d U . .
C92 C 0.13894(14) 1.06371(14) 0.04870(12) 0.0405(6) Uani 1 1 d U . .
C93 C -0.23375(12) 1.16333(13) 0.32704(12) 0.0322(5) Uani 1 1 d U . .
H93A H -0.2580 1.2074 0.2961 0.039 Uiso 1 1 calc R . .
C94 C 0.13299(12) 0.93752(13) 0.26375(12) 0.0323(5) Uani 1 1 d U . .
H94A H 0.1017 0.8991 0.2889 0.039 Uiso 1 1 calc R . .
C95 C 0.21434(12) 1.02556(13) 0.25916(12) 0.0334(5) Uani 1 1 d U . .
C96 C 0.00687(13) 1.07164(14) 0.04230(12) 0.0346(6) Uani 1 1 d U . .
C97 C -0.25487(13) 1.08828(14) 0.26170(12) 0.0341(5) Uani 1 1 d U . .
H97A H -0.2794 1.1349 0.2287 0.041 Uiso 1 1 calc R . .
C98 C -0.20369(12) 1.16432(13) 0.38112(12) 0.0319(5) Uani 1 1 d U . .
C99 C 0.22412(12) 1.05120(13) 0.19050(12) 0.0333(5) Uani 1 1 d U . .
H99A H 0.2550 1.0899 0.1653 0.040 Uiso 1 1 calc R . .
C100 C 0.16806(13) 0.96879(13) 0.29602(12) 0.0328(5) Uani 1 1 d U . .
C101 C -0.15449(13) 1.08027(14) 0.16394(12) 0.0364(6) Uani 1 1 d U . .
H10A H -0.1785 1.1247 0.1334 0.044 Uiso 1 1 calc R . .
C102 C 0.12780(13) 1.02187(13) 0.37863(11) 0.0310(5) Uani 1 1 d U . .
C103 C -0.15194(13) 1.26712(13) 0.38804(12) 0.0333(5) Uani 1 1 d U . .
C104 C -0.18252(13) 1.05346(13) 0.23136(12) 0.0332(5) Uani 1 1 d U . .
C105 C 0.24482(12) 1.05611(13) 0.30163(12) 0.0324(5) Uani 1 1 d U . .
H10B H 0.2772 1.0970 0.2751 0.039 Uiso 1 1 calc R . .
C106 C -0.16340(12) 1.03331(13) 0.41898(12) 0.0321(5) Uani 1 1 d U . .
H10C H -0.1398 0.9890 0.4502 0.039 Uiso 1 1 calc R . .
C107 C -0.01823(13) 1.26849(13) 0.37875(12) 0.0324(5) Uani 1 1 d U . .
C108 C 0.07796(13) 1.16173(13) 0.37756(12) 0.0347(6) Uani 1 1 d U . .

loop_
_atom_site_aniso_label
_atom_site_aniso_U_11
_atom_site_aniso_U_22
_atom_site_aniso_U_33
_atom_site_aniso_U_23
_atom_site_aniso_U_13
_atom_site_aniso_U_12
N1 0.0287(11) 0.0282(11) 0.0477(12) -0.0158(10) -0.0095(9) -0.0037(8)
N2 0.0247(10) 0.0343(12) 0.0740(16) -0.0278(12) -0.0106(10) -0.0025(9)
N3 0.0261(11) 0.0345(12) 0.0734(15) -0.0308(11) -0.0121(10) 0.0015(9)
N4 0.0264(12) 0.0551(15) 0.097(2) -0.0429(15) -0.0145(12) 0.0081(11)
N5 0.0297(13) 0.0673(18) 0.159(3) -0.078(2) -0.0200(15) 0.0081(12)
N6 0.0251(11) 0.0537(14) 0.0427(12) -0.0218(11) -0.0058(9) -0.0029(9)
N7 0.0199(10) 0.0684(16) 0.0419(12) -0.0214(12) -0.0087(9) -0.0043(10)
N8 0.0227(11) 0.0632(15) 0.0383(12) -0.0119(11) -0.0051(9) -0.0096(10)
N9 0.0352(14) 0.148(3) 0.0572(16) -0.0529(18) -0.0066(12) -0.0128(15)
N10 0.0376(14) 0.0794(19) 0.0529(15) -0.0284(14) -0.0074(11) -0.0049(12)
N11 0.0239(10) 0.0564(14) 0.0285(10) -0.0176(10) -0.0058(8) -0.0004(9)
N12 0.0238(11) 0.0648(15) 0.0346(11) -0.0164(11) -0.0058(9) -0.0051(10)
N13 0.0238(11) 0.0709(16) 0.0327(11) -0.0220(11) -0.0070(9) -0.0103(10)
N14 0.0362(15) 0.160(3) 0.0432(15) -0.0191(17) -0.0048(12) -0.0281(17)
N15 0.0435(14) 0.0853(19) 0.0413(13) -0.0309(13) -0.0163(11) -0.0039(12)
N16 0.0171(9) 0.0351(11) 0.0500(12) -0.0238(10) -0.0053(9) 0.0035(8)
N17 0.0240(10) 0.0313(11) 0.0587(13) -0.0242(10) -0.0051(9) -0.0032(8)
N18 0.0204(10) 0.0389(12) 0.0538(13) -0.0278(11) -0.0085(9) 0.0029(8)
N19 0.0348(14) 0.0592(17) 0.166(3) -0.068(2) -0.0174(16) -0.0009(12)
N20 0.0354(13) 0.0491(15) 0.100(2) -0.0468(15) -0.0094(13) 0.0076(11)
C1 0.069(2) 0.059(2) 0.085(3) 0.017(2) -0.033(2) -0.0336(18)
C2 0.0456(17) 0.057(2) 0.075(2) 0.0012(17) -0.0276(16) -0.0188(14)
C3 0.087(2) 0.055(2) 0.062(2) 0.0096(17) -0.0455(19) -0.0439(19)
C4 0.086(2) 0.0477(18) 0.0518(18) 0.0068(15) -0.0400(17) -0.0281(16)
C5 0.0501(17) 0.0386(16) 0.0599(18) -0.0213(14) 0.0057(14) 0.0000(13)
C6 0.0282(13) 0.0449(15) 0.0524(16) -0.0212(13) -0.0062(12) -0.0076(11)
C7 0.0314(13) 0.0346(14) 0.0519(16) -0.0125(13) -0.0144(12) -0.0042(11)
C8 0.0349(15) 0.0393(16) 0.0669(19) -0.0189(15) -0.0006(13) 0.0052(12)
C9 0.0568(17) 0.0380(16) 0.0467(16) 0.0033(13) -0.0218(14) -0.0249(13)
C10 0.0240(12) 0.0400(15) 0.0643(17) -0.0305(14) -0.0091(12) 0.0028(10)
C11 0.0291(13) 0.0363(14) 0.0529(16) -0.0155(13) -0.0148(12) 0.0027(11)
C12 0.0257(13) 0.075(2) 0.0424(15) -0.0256(15) -0.0086(11) -0.0081(13)
C13 0.0482(15) 0.0376(15) 0.0426(14) -0.0136(12) -0.0133(12) -0.0147(12)
C14 0.0482(16) 0.0278(14) 0.0580(18) -0.0003(13) -0.0193(14) -0.0122(12)
C15 0.0407(15) 0.0325(14) 0.0580(17) -0.0173(13) -0.0090(13) -0.0043(11)
C16 0.0312(15) 0.0526(18) 0.120(3) -0.060(2) -0.0144(16) 0.0085(13)
C17 0.0291(13) 0.0515(17) 0.0372(14) -0.0163(13) -0.0017(11) -0.0092(11)
C18 0.0378(14) 0.0356(14) 0.0445(14) -0.0157(12) -0.0130(11) -0.0148(11)
C19 0.0357(14) 0.0246(13) 0.0596(17) -0.0071(13) -0.0049(12) 0.0000(11)
C20 0.0368(15) 0.0357(15) 0.0696(19) -0.0290(14) -0.0060(13) -0.0026(12)
C21 0.0272(14) 0.102(3) 0.0330(14) -0.0218(16) 0.0028(12) -0.0145(15)
C22 0.0322(14) 0.0393(15) 0.088(2) -0.0398(16) -0.0185(14) 0.0022(11)
C23 0.0406(15) 0.0309(14) 0.0472(15) -0.0150(12) -0.0008(12) 0.0031(11)
C24 0.0290(13) 0.0291(13) 0.0500(15) -0.0101(12) -0.0095(11) -0.0112(10)
C25 0.0350(15) 0.0631(19) 0.0428(15) -0.0185(14) -0.0057(12) -0.0088(13)
C26 0.0306(13) 0.0391(15) 0.0466(15) -0.0157(13) -0.0091(11) -0.0033(11)
C27 0.0276(13) 0.0434(15) 0.0522(16) -0.0254(13) -0.0057(11) -0.0003(11)
C28 0.0247(13) 0.0444(15) 0.0421(14) -0.0143(12) -0.0043(11) -0.0047(11)
C29 0.0334(13) 0.0293(13) 0.0401(13) -0.0183(11) -0.0069(11) -0.0003(10)
C30 0.0249(13) 0.0446(15) 0.0753(19) -0.0403(15) -0.0106(12) 0.0025(11)
C31 0.0336(14) 0.0413(15) 0.0472(15) -0.0175(13) -0.0122(12) -0.0078(11)
C32 0.0270(13) 0.0356(14) 0.0521(16) -0.0181(13) -0.0069(11) -0.0046(10)
C33 0.0236(12) 0.0274(13) 0.0604(17) -0.0165(12) -0.0140(12) 0.0017(10)
C34 0.0272(14) 0.070(2) 0.0372(15) -0.0199(14) -0.0045(12) -0.0069(13)
C35 0.0363(14) 0.0183(12) 0.0535(16) -0.0099(12) -0.0002(12) -0.0011(10)
C36 0.0304(13) 0.0299(13) 0.0490(15) -0.0130(12) -0.0064(11) -0.0053(10)
C37 0.0264(13) 0.0359(14) 0.0587(16) -0.0219(13) -0.0139(12) 0.0018(10)
C38 0.0245(13) 0.0532(17) 0.0437(15) -0.0173(13) -0.0084(11) -0.0116(11)
C39 0.0316(13) 0.0315(13) 0.0451(14) -0.0180(12) -0.0033(11) -0.0028(10)
C40 0.0353(14) 0.0343(14) 0.0414(14) -0.0163(12) -0.0108(11) -0.0026(11)
C41 0.0276(13) 0.0331(14) 0.0521(16) -0.0189(12) -0.0075(11) -0.0021(10)
C42 0.0292(13) 0.0431(15) 0.0515(16) -0.0219(13) -0.0114(11) -0.0015(11)
C43 0.0284(13) 0.0402(14) 0.0472(15) -0.0231(12) -0.0104(11) -0.0024(10)
C44 0.0248(13) 0.0522(16) 0.0464(15) -0.0252(13) -0.0049(11) -0.0050(11)
C45 0.0293(13) 0.0320(13) 0.0484(15) -0.0202(12) -0.0113(11) 0.0051(10)
C46 0.0274(12) 0.0299(13) 0.0435(14) -0.0180(11) -0.0059(10) 0.0005(10)
C47 0.0328(13) 0.0292(13) 0.0389(14) -0.0095(11) -0.0113(11) -0.0016(10)
C48 0.0255(12) 0.0342(14) 0.0486(15) -0.0184(12) -0.0050(11) 0.0000(10)
C49 0.0268(12) 0.0387(14) 0.0413(14) -0.0234(12) -0.0071(10) 0.0004(10)
C50 0.0280(13) 0.0433(15) 0.0417(14) -0.0181(12) -0.0053(11) -0.0015(11)
C51 0.0253(12) 0.0431(15) 0.0497(15) -0.0277(13) -0.0104(11) -0.0023(10)
C52 0.0215(12) 0.0272(13) 0.0560(16) -0.0189(12) -0.0022(11) -0.0017(9)
C53 0.0261(12) 0.0288(13) 0.0488(15) -0.0137(12) -0.0116(11) 0.0008(10)
C54 0.0233(12) 0.0307(13) 0.0548(16) -0.0166(12) -0.0086(11) -0.0005(10)
C55 0.0320(15) 0.094(2) 0.0333(15) -0.0186(16) -0.0052(12) -0.0128(15)
C56 0.0475(17) 0.0595(19) 0.0516(17) -0.0328(15) -0.0181(14) 0.0198(14)
C57 0.0434(17) 0.0551(19) 0.083(2) -0.0355(18) 0.0001(15) -0.0173(14)
C58 0.0289(13) 0.0330(14) 0.0597(17) -0.0217(13) -0.0134(12) 0.0005(10)
C59 0.0293(14) 0.0438(16) 0.092(2) -0.0402(16) -0.0076(14) 0.0002(12)
C60 0.0454(16) 0.0464(16) 0.0549(17) -0.0268(14) 0.0037(13) -0.0164(13)
C61 0.0326(14) 0.0621(18) 0.0327(13) -0.0199(13) -0.0009(11) -0.0117(12)
C62 0.0344(15) 0.064(2) 0.088(2) -0.0452(18) -0.0088(15) -0.0114(14)
C63 0.0273(13) 0.0595(17) 0.0446(15) -0.0331(14) -0.0059(11) 0.0064(12)
C64 0.0355(15) 0.082(2) 0.0546(18) -0.0390(17) -0.0184(13) 0.0122(14)
C65 0.0238(12) 0.0480(16) 0.0378(14) -0.0179(12) -0.0034(10) -0.0079(11)
C66 0.0292(13) 0.0366(14) 0.0439(14) -0.0251(12) 0.0024(11) -0.0050(10)
C67 0.0273(12) 0.0451(15) 0.0374(13) -0.0271(12) -0.0069(10) 0.0078(10)
C68 0.0358(14) 0.0502(17) 0.0613(18) -0.0362(15) -0.0089(13) -0.0007(12)
C69 0.0431(15) 0.0425(15) 0.0389(14) -0.0195(13) -0.0009(12) 0.0073(12)
C70 0.0239(13) 0.0697(19) 0.0368(14) -0.0184(14) -0.0004(11) -0.0108(12)
C71 0.0306(14) 0.0451(16) 0.0673(19) -0.0328(15) -0.0127(13) 0.0015(12)
C72 0.0288(13) 0.0370(14) 0.0554(16) -0.0305(13) -0.0080(11) 0.0069(10)
C73 0.0285(13) 0.0384(14) 0.0384(14) -0.0187(12) -0.0019(10) -0.0029(10)
C74 0.0248(12) 0.0441(15) 0.0348(13) -0.0164(12) -0.0084(10) 0.0013(11)
C75 0.0273(13) 0.0363(14) 0.0445(15) -0.0185(12) -0.0027(11) 0.0027(10)
C76 0.0306(12) 0.0337(13) 0.0346(13) -0.0199(11) -0.0029(10) -0.0010(10)
C77 0.0295(13) 0.0333(13) 0.0310(13) -0.0112(11) -0.0015(10) -0.0052(10)
C78 0.0269(12) 0.0328(13) 0.0416(13) -0.0215(11) -0.0050(10) -0.0048(10)
C79 0.0294(13) 0.0633(18) 0.0270(13) -0.0205(13) 0.0000(11) -0.0087(12)
C80 0.0250(12) 0.0366(14) 0.0370(13) -0.0179(11) -0.0044(10) -0.0017(10)
C81 0.0349(14) 0.0399(15) 0.0387(14) -0.0211(12) -0.0079(11) 0.0002(11)
C82 0.0233(12) 0.0461(15) 0.0398(14) -0.0236(12) -0.0049(10) -0.0048(10)
C83 0.0301(13) 0.0386(14) 0.0410(14) -0.0208(12) -0.0071(11) 0.0030(10)
C84 0.0299(13) 0.0377(14) 0.0374(14) -0.0179(12) -0.0078(11) 0.0002(10)
C85 0.0281(12) 0.0314(13) 0.0309(12) -0.0153(11) -0.0043(10) 0.0004(10)
C86 0.0262(13) 0.0543(17) 0.0366(13) -0.0211(13) -0.0104(11) 0.0007(11)
C87 0.0279(12) 0.0349(13) 0.0380(13) -0.0201(11) -0.0019(10) -0.0049(10)
C88 0.0272(13) 0.0419(15) 0.0658(18) -0.0298(14) -0.0036(12) -0.0040(11)
C89 0.0334(13) 0.0354(14) 0.0299(12) -0.0167(11) -0.0073(10) 0.0065(10)
C90 0.0297(12) 0.0387(14) 0.0287(12) -0.0162(11) -0.0033(10) -0.0033(10)
C91 0.0297(12) 0.0355(14) 0.0392(13) -0.0241(12) 0.0048(10) -0.0079(10)
C92 0.0283(13) 0.0498(16) 0.0424(14) -0.0143(13) -0.0107(11) -0.0047(11)
C93 0.0233(12) 0.0323(13) 0.0406(14) -0.0155(11) -0.0027(10) 0.0001(10)
C94 0.0236(12) 0.0272(13) 0.0468(14) -0.0143(11) -0.0071(10) -0.0021(9)
C95 0.0208(12) 0.0384(14) 0.0449(14) -0.0219(12) -0.0063(10) 0.0033(10)
C96 0.0240(12) 0.0457(15) 0.0354(13) -0.0164(12) -0.0016(10) -0.0073(11)
C97 0.0260(12) 0.0420(14) 0.0382(13) -0.0198(12) -0.0065(10) -0.0005(10)
C98 0.0227(12) 0.0335(13) 0.0465(14) -0.0229(12) -0.0033(10) -0.0033(10)
C99 0.0215(12) 0.0394(14) 0.0371(13) -0.0143(12) -0.0063(10) 0.0028(10)
C100 0.0274(12) 0.0315(13) 0.0398(13) -0.0166(11) -0.0059(10) 0.0045(10)
C101 0.0278(13) 0.0462(15) 0.0408(14) -0.0227(12) -0.0069(11) -0.0015(11)
C102 0.0295(12) 0.0355(14) 0.0299(12) -0.0163(11) -0.0071(10) 0.0039(10)
C103 0.0297(13) 0.0337(13) 0.0398(14) -0.0172(12) -0.0067(11) -0.0023(10)
C104 0.0265(12) 0.0394(14) 0.0397(14) -0.0215(12) -0.0014(10) -0.0055(10)
C105 0.0237(12) 0.0320(13) 0.0421(14) -0.0157(11) -0.0066(10) 0.0010(10)
C106 0.0241(12) 0.0293(13) 0.0386(13) -0.0114(11) 0.0031(10) -0.0032(9)
C107 0.0288(13) 0.0309(13) 0.0451(14) -0.0208(12) -0.0083(11) -0.0033(10)
C108 0.0324(13) 0.0331(13) 0.0434(14) -0.0209(12) -0.0070(11) 0.0014(10)

loop_
_atom_type_symbol
_atom_type_description
_atom_type_scat_dispersion_real
_atom_type_scat_dispersion_imag
_atom_type_scat_source
C C 0.0033 0.0016 'International Tables Vol C Tables 4.2.6.8 and 6.1.1.4'
H H 0.0000 0.0000 'International Tables Vol C Tables 4.2.6.8 and 6.1.1.4'
N N 0.0061 0.0033 'International Tables Vol C Tables 4.2.6.8 and 6.1.1.4'

loop_
_geom_angle_atom_site_label_1
_geom_angle_atom_site_label_2
_geom_angle_atom_site_label_3
_geom_angle
_geom_angle_site_symmetry_1
_geom_angle_site_symmetry_3
_geom_angle_publ_flag
C41 N1 C54 119.3(2) . . ?
C41 N2 C33 128.7(2) . . ?
C41 N2 H2A 115.6 . . ?
C33 N2 H2A 115.6 . . ?
C54 N3 C52 124.68(19) . . ?
C54 N3 H3A 117.7 . . ?
C52 N3 H3A 117.7 . . ?
C28 N6 C44 119.8(2) . . ?
C44 N7 C50 129.7(2) . . ?
C44 N7 H7A 115.2 . . ?
C50 N7 H7A 115.2 . . ?
C28 N8 C38 123.46(19) . . ?
C28 N8 H8A 118.3 . . ?
C38 N8 H8A 118.3 . . ?
C96 N11 C92 119.6(2) . . ?
C92 N12 C74 124.2(2) . . ?
C92 N12 H12A 117.9 . . ?
C74 N12 H12A 117.9 . . ?
C96 N13 C65 127.3(2) . . ?
C96 N13 H13A 116.3 . . ?
C65 N13 H13A 116.3 . . ?
C107 N16 C103 119.7(2) . . ?
C107 N17 C108 128.34(19) . . ?
C107 N17 H17A 115.8 . . ?
C108 N17 H17A 115.8 . . ?
C103 N18 C98 125.58(19) . . ?
C103 N18 H18A 117.2 . . ?
C98 N18 H18A 117.2 . . ?
C3 C1 C2 122.0(3) . . ?
C3 C1 H1B 119.0 . . ?
C2 C1 H1B 119.0 . . ?
C14 C2 C1 115.7(3) . . ?
C14 C2 H2B 122.2 . . ?
C1 C2 H2B 122.2 . . ?
C1 C3 C4 121.5(3) . . ?
C1 C3 H3B 119.2 . . ?
C4 C3 H3B 119.2 . . ?
C9 C4 C3 117.4(3) . . ?
C9 C4 H4A 121.3 . . ?
C3 C4 H4A 121.3 . . ?
C23 C5 C8 121.5(3) . . ?
C23 C5 H5A 119.2 . . ?
C8 C5 H5A 119.2 . . ?
C24 C6 C38 119.1(2) . . ?
C24 C6 H6B 120.5 . . ?
C38 C6 H6B 120.5 . . ?
C11 C7 C40 121.5(2) . . ?
C11 C7 C15 124.8(2) . . ?
C40 C7 C15 113.7(2) . . ?
C5 C8 C19 120.0(2) . . ?
C5 C8 H8B 120.0 . . ?
C19 C8 H8B 120.0 . . ?
C4 C9 C14 121.0(3) . . ?
C4 C9 C13 125.7(3) . . ?
C14 C9 C13 113.3(2) . . ?
C22 C10 C41 117.8(2) . . ?
C22 C10 C20 122.1(2) . . ?
C41 C10 C20 120.1(2) . . ?
C7 C11 C33 118.4(2) . . ?
C7 C11 H11B 120.8 . . ?
C33 C11 H11B 120.8 . . ?
C25 C12 C44 119.2(2) . . ?
C25 C12 C21 121.8(2) . . ?
C44 C12 C21 119.0(2) . . ?
C18 C13 C40 105.4(2) . . ?
C18 C13 C9 105.8(2) . . ?
C40 C13 C9 105.4(2) . . ?
C18 C13 H13B 113.2 . . ?
C40 C13 H13B 113.2 . . ?
C9 C13 H13B 113.2 . . ?
C2 C14 C9 122.3(3) . . ?
C2 C14 C15 125.3(3) . . ?
C9 C14 C15 112.4(2) . . ?
C24 C15 C14 107.0(2) . . ?
C24 C15 C7 105.4(2) . . ?
C14 C15 C7 105.4(2) . . ?
C24 C15 H15A 112.8 . . ?
C14 C15 H15A 112.8 . . ?
C7 C15 H15A 112.8 . . ?
N5 C16 C30 174.8(3) . . ?
C25 C17 C34 122.1(2) . . ?
C25 C17 C28 116.6(2) . . ?
C34 C17 C28 121.2(2) . . ?
C31 C18 C24 120.4(2) . . ?
C31 C18 C13 126.6(2) . . ?
C24 C18 C13 113.0(2) . . ?
C36 C19 C8 119.0(3) . . ?
C36 C19 H19A 120.5 . . ?
C8 C19 H19A 120.5 . . ?
N4 C20 C10 175.3(3) . . ?
N9 C21 C12 176.5(3) . . ?
C30 C22 C10 120.5(2) . . ?
C30 C22 H22A 119.7 . . ?
C10 C22 H22A 119.7 . . ?
C5 C23 C35 118.9(3) . . ?
C5 C23 H23A 120.5 . . ?
C35 C23 H23A 120.5 . . ?
C6 C24 C18 120.0(2) . . ?
C6 C24 C15 126.7(2) . . ?
C18 C24 C15 113.3(2) . . ?
C12 C25 C17 120.5(2) . . ?
C12 C25 H25A 119.7 . . ?
C17 C25 H25A 119.7 . . ?
C38 C26 C31 120.7(2) . . ?
C38 C26 H26A 119.7 . . ?
C31 C26 H26A 119.7 . . ?
C50 C27 C51 120.9(2) . . ?
C50 C27 H27A 119.5 . . ?
C51 C27 H27A 119.5 . . ?
N6 C28 N8 117.5(2) . . ?
N6 C28 C17 123.2(2) . . ?
N8 C28 C17 119.3(2) . . ?
C39 C29 C35 106.02(18) . . ?
C39 C29 C46 104.99(19) . . ?
C35 C29 C46 105.47(19) . . ?
C39 C29 H29A 113.2 . . ?
C35 C29 H29A 113.2 . . ?
C46 C29 H29A 113.2 . . ?
C22 C30 C16 122.5(2) . . ?
C22 C30 C54 117.8(2) . . ?
C16 C30 C54 119.7(2) . . ?
C26 C31 C18 118.7(3) . . ?
C26 C31 H31A 120.6 . . ?
C18 C31 H31A 120.6 . . ?
C33 C32 C42 120.9(2) . . ?
C33 C32 H32A 119.6 . . ?
C42 C32 H32A 119.6 . . ?
C32 C33 C11 120.2(2) . . ?
C32 C33 N2 124.2(2) . . ?
C11 C33 N2 115.4(2) . . ?
N10 C34 C17 177.6(3) . . ?
C36 C35 C23 120.2(2) . . ?
C36 C35 C29 113.7(2) . . ?
C23 C35 C29 126.1(2) . . ?
C19 C36 C35 120.4(2) . . ?
C19 C36 C53 126.6(2) . . ?
C35 C36 C53 113.0(2) . . ?
C52 C37 C47 120.1(2) . . ?
C52 C37 H37A 119.9 . . ?
C47 C37 H37A 119.9 . . ?
C26 C38 C6 121.0(2) . . ?
C26 C38 N8 121.0(2) . . ?
C6 C38 N8 118.0(2) . . ?
C47 C39 C48 119.6(2) . . ?
C47 C39 C29 127.2(2) . . ?
C48 C39 C29 113.0(2) . . ?
C7 C40 C42 119.7(2) . . ?
C7 C40 C13 112.4(2) . . ?
C42 C40 C13 127.8(2) . . ?
N1 C41 N2 118.5(2) . . ?
N1 C41 C10 122.8(2) . . ?
N2 C41 C10 118.7(2) . . ?
C32 C42 C40 119.2(2) . . ?
C32 C42 H42A 120.4 . . ?
C40 C42 H42A 120.4 . . ?
C52 C43 C48 117.6(2) . . ?
C52 C43 H43A 121.2 . . ?
C48 C43 H43A 121.2 . . ?
N6 C44 N7 119.2(2) . . ?
N6 C44 C12 120.6(2) . . ?
N7 C44 C12 120.2(2) . . ?
C49 C45 C46 121.0(2) . . ?
C49 C45 C53 125.1(2) . . ?
C46 C45 C53 113.8(2) . . ?
C51 C46 C45 119.8(2) . . ?
C51 C46 C29 127.2(2) . . ?
C45 C46 C29 112.9(2) . . ?
C37 C47 C39 119.5(2) . . ?
C37 C47 H47A 120.3 . . ?
C39 C47 H47A 120.3 . . ?
C43 C48 C39 121.0(2) . . ?
C43 C48 C53 125.4(2) . . ?
C39 C48 C53 113.3(2) . . ?
C45 C49 C50 118.9(2) . . ?
C45 C49 H49A 120.6 . . ?
C50 C49 H49A 120.6 . . ?
C27 C50 C49 120.1(2) . . ?
C27 C50 N7 123.6(2) . . ?
C49 C50 N7 116.2(2) . . ?
C46 C51 C27 119.3(2) . . ?
C46 C51 H51A 120.4 . . ?
C27 C51 H51A 120.4 . . ?
C37 C52 C43 121.8(2) . . ?
C37 C52 N3 121.0(2) . . ?
C43 C52 N3 117.2(2) . . ?
C45 C53 C48 103.31(18) . . ?
C45 C53 C36 105.07(19) . . ?
C48 C53 C36 107.4(2) . . ?
C45 C53 H53A 113.4 . . ?
C48 C53 H53A 113.4 . . ?
C36 C53 H53A 113.4 . . ?
N1 C54 N3 118.4(2) . . ?
N1 C54 C30 121.8(2) . . ?
N3 C54 C30 119.9(2) . . ?
N14 C55 C70 177.6(3) . . ?
C64 C56 C69 120.4(3) . . ?
C64 C56 H56A 119.8 . . ?
C69 C56 H56A 119.8 . . ?
C62 C57 C60 122.2(3) . . ?
C62 C57 H57A 118.9 . . ?
C60 C57 H57A 118.9 . . ?
C88 C58 C107 119.2(2) . . ?
C88 C58 C59 120.3(2) . . ?
C107 C58 C59 120.5(2) . . ?
N19 C59 C58 176.7(3) . . ?
C91 C60 C57 117.3(3) . . ?
C91 C60 H60A 121.3 . . ?
C57 C60 H60A 121.3 . . ?
C70 C61 C86 119.7(2) . . ?
C70 C61 H61A 120.1 . . ?
C86 C61 H61A 120.1 . . ?
C57 C62 C68 119.4(3) . . ?
C57 C62 H62A 120.3 . . ?
C68 C62 H62A 120.3 . . ?
C67 C63 C64 118.5(3) . . ?
C67 C63 H63A 120.7 . . ?
C64 C63 H63A 120.7 . . ?
C56 C64 C63 120.8(2) . . ?
C56 C64 H64A 119.6 . . ?
C63 C64 H64A 119.6 . . ?
C83 C65 N13 122.6(2) . . ?
C83 C65 C101 120.8(2) . . ?
N13 C65 C101 116.5(2) . . ?
C68 C66 C91 120.3(2) . . ?
C68 C66 C97 127.3(2) . . ?
C91 C66 C97 112.3(2) . . ?
C63 C67 C89 121.1(2) . . ?
C63 C67 C105 126.3(2) . . ?
C89 C67 C105 112.60(19) . . ?
C66 C68 C62 120.4(3) . . ?
C66 C68 H68A 119.8 . . ?
C62 C68 H68A 119.8 . . ?
C89 C69 C56 119.2(3) . . ?
C89 C69 H69A 120.4 . . ?
C56 C69 H69A 120.4 . . ?
C61 C70 C55 121.0(2) . . ?
C61 C70 C92 118.8(2) . . ?
C55 C70 C92 120.2(2) . . ?
N20 C71 C72 176.8(3) . . ?
C88 C72 C71 123.1(2) . . ?
C88 C72 C103 118.6(2) . . ?
C71 C72 C103 118.2(2) . . ?
C85 C73 C108 119.0(2) . . ?
C85 C73 H73A 120.5 . . ?
C108 C73 H73A 120.5 . . ?
C84 C74 C99 119.7(2) . . ?
C84 C74 N12 121.5(2) . . ?
C99 C74 N12 118.7(2) . . ?
C108 C75 C77 120.7(2) . . ?
C108 C75 H75A 119.7 . . ?
C77 C75 H75A 119.7 . . ?
C87 C76 C78 105.46(19) . . ?
C87 C76 C91 106.52(18) . . ?
C78 C76 C91 104.01(18) . . ?
C87 C76 H76A 113.3 . . ?
C78 C76 H76A 113.3 . . ?
C91 C76 H76A 113.3 . . ?
C75 C77 C102 119.2(2) . . ?
C75 C77 H77A 120.4 . . ?
C102 C77 H77A 120.4 . . ?
C104 C78 C81 119.6(2) . . ?
C104 C78 C76 113.0(2) . . ?
C81 C78 C76 127.3(2) . . ?
N15 C79 C86 174.8(2) . . ?
C93 C80 C87 120.2(2) . . ?
C93 C80 C97 126.6(2) . . ?
C87 C80 C97 113.2(2) . . ?
C83 C81 C78 120.0(2) . . ?
C83 C81 H81A 120.0 . . ?
C78 C81 H81A 120.0 . . ?
C98 C82 C106 120.0(2) . . ?
C98 C82 H82A 120.0 . . ?
C106 C82 H82A 120.0 . . ?
C65 C83 C81 119.9(2) . . ?
C65 C83 H83A 120.0 . . ?
C81 C83 H83A 120.0 . . ?
C94 C84 C74 120.3(2) . . ?
C94 C84 H84A 119.9 . . ?
C74 C84 H84A 119.9 . . ?
C102 C85 C73 120.6(2) . . ?
C102 C85 C105 113.4(2) . . ?
C73 C85 C105 126.0(2) . . ?
C61 C86 C79 122.6(2) . . ?
C61 C86 C96 118.2(2) . . ?
C79 C86 C96 119.2(2) . . ?
C106 C87 C80 120.6(2) . . ?
C106 C87 C76 126.0(2) . . ?
C80 C87 C76 113.4(2) . . ?
C72 C88 C58 119.2(2) . . ?
C72 C88 H88A 120.4 . . ?
C58 C88 H88A 120.4 . . ?
C67 C89 C69 119.9(2) . . ?
C67 C89 C90 113.2(2) . . ?
C69 C89 C90 126.8(2) . . ?
C100 C90 C89 106.30(18) . . ?
C100 C90 C102 105.54(19) . . ?
C89 C90 C102 105.92(18) . . ?
C100 C90 H90A 112.8 . . ?
C89 C90 H90A 112.8 . . ?
C102 C90 H90A 112.8 . . ?
C60 C91 C66 120.3(2) . . ?
C60 C91 C76 126.0(2) . . ?
C66 C91 C76 113.5(2) . . ?
N11 C92 N12 118.1(2) . . ?
N11 C92 C70 121.8(2) . . ?
N12 C92 C70 120.1(2) . . ?
C80 C93 C98 119.9(2) . . ?
C80 C93 H93A 120.1 . . ?
C98 C93 H93A 120.1 . . ?
C84 C94 C100 120.3(2) . . ?
C84 C94 H94A 119.9 . . ?
C100 C94 H94A 119.9 . . ?
C99 C95 C100 119.8(2) . . ?
C99 C95 C105 126.5(2) . . ?
C100 C95 C105 113.5(2) . . ?
N11 C96 N13 118.7(2) . . ?
N11 C96 C86 121.9(2) . . ?
N13 C96 C86 119.3(2) . . ?
C80 C97 C66 107.63(19) . . ?
C80 C97 C104 105.43(18) . . ?
C66 C97 C104 103.69(19) . . ?
C80 C97 H97A 113.1 . . ?
C66 C97 H97A 113.1 . . ?
C104 C97 H97A 113.1 . . ?
C82 C98 C93 120.3(2) . . ?
C82 C98 N18 120.9(2) . . ?
C93 C98 N18 118.7(2) . . ?
C95 C99 C74 119.7(2) . . ?
C95 C99 H99A 120.2 . . ?
C74 C99 H99A 120.2 . . ?
C94 C100 C95 120.2(2) . . ?
C94 C100 C90 127.3(2) . . ?
C95 C100 C90 112.5(2) . . ?
C104 C101 C65 118.3(2) . . ?
C104 C101 H10A 120.9 . . ?
C65 C101 H10A 120.9 . . ?
C85 C102 C77 120.6(2) . . ?
C85 C102 C90 112.78(19) . . ?
C77 C102 C90 126.6(2) . . ?
N16 C103 N18 118.1(2) . . ?
N16 C103 C72 121.6(2) . . ?
N18 C103 C72 120.3(2) . . ?
C78 C104 C101 121.3(2) . . ?
C78 C104 C97 113.9(2) . . ?
C101 C104 C97 124.7(2) . . ?
C95 C105 C85 105.15(17) . . ?
C95 C105 C67 105.74(19) . . ?
C85 C105 C67 105.65(19) . . ?
C95 C105 H10B 113.2 . . ?
C85 C105 H10B 113.2 . . ?
C67 C105 H10B 113.2 . . ?
C87 C106 C82 119.0(2) . . ?
C87 C106 H10C 120.5 . . ?
C82 C106 H10C 120.5 . . ?
N16 C107 N17 118.4(2) . . ?
N16 C107 C58 121.6(2) . . ?
N17 C107 C58 120.02(19) . . ?
C75 C108 N17 122.6(2) . . ?
C75 C108 C73 120.0(2) . . ?
N17 C108 C73 117.5(2) . . ?

loop_
_geom_bond_atom_site_label_1
_geom_bond_atom_site_label_2
_geom_bond_distance
_geom_bond_site_symmetry_2
_geom_bond_publ_flag
N1 C41 1.333(3) . ?
N1 C54 1.343(3) . ?
N2 C41 1.363(3) . ?
N2 C33 1.417(3) . ?
N2 H2A 0.8800 . ?
N3 C54 1.349(3) . ?
N3 C52 1.427(3) . ?
N3 H3A 0.8800 . ?
N4 C20 1.135(3) . ?
N5 C16 1.145(3) . ?
N6 C28 1.327(3) . ?
N6 C44 1.347(3) . ?
N7 C44 1.348(3) . ?
N7 C50 1.433(3) . ?
N7 H7A 0.8800 . ?
N8 C28 1.356(3) . ?
N8 C38 1.448(3) . ?
N8 H8A 0.8800 . ?
N9 C21 1.141(3) . ?
N10 C34 1.144(3) . ?
N11 C96 1.335(3) . ?
N11 C92 1.338(3) . ?
N12 C92 1.365(3) . ?
N12 C74 1.418(3) . ?
N12 H12A 0.8800 . ?
N13 C96 1.355(3) . ?
N13 C65 1.409(3) . ?
N13 H13A 0.8800 . ?
N14 C55 1.149(3) . ?
N15 C79 1.159(3) . ?
N16 C107 1.327(3) . ?
N16 C103 1.350(3) . ?
N17 C107 1.360(3) . ?
N17 C108 1.403(3) . ?
N17 H17A 0.8800 . ?
N18 C103 1.357(3) . ?
N18 C98 1.418(3) . ?
N18 H18A 0.8800 . ?
N19 C59 1.139(3) . ?
N20 C71 1.158(3) . ?
C1 C3 1.360(5) . ?
C1 C2 1.432(5) . ?
C1 H1B 0.9500 . ?
C2 C14 1.385(4) . ?
C2 H2B 0.9500 . ?
C3 C4 1.399(4) . ?
C3 H3B 0.9500 . ?
C4 C9 1.393(4) . ?
C4 H4A 0.9500 . ?
C5 C23 1.372(4) . ?
C5 C8 1.378(4) . ?
C5 H5A 0.9500 . ?
C6 C24 1.382(3) . ?
C6 C38 1.396(4) . ?
C6 H6B 0.9500 . ?
C7 C11 1.382(3) . ?
C7 C40 1.388(3) . ?
C7 C15 1.531(3) . ?
C8 C19 1.401(4) . ?
C8 H8B 0.9500 . ?
C9 C14 1.394(4) . ?
C9 C13 1.552(4) . ?
C10 C22 1.394(3) . ?
C10 C41 1.424(3) . ?
C10 C20 1.437(3) . ?
C11 C33 1.409(3) . ?
C11 H11B 0.9500 . ?
C12 C25 1.375(3) . ?
C12 C44 1.425(4) . ?
C12 C21 1.430(3) . ?
C13 C18 1.511(3) . ?
C13 C40 1.534(3) . ?
C13 H13B 1.0000 . ?
C14 C15 1.529(4) . ?
C15 C24 1.503(3) . ?
C15 H15A 1.0000 . ?
C16 C30 1.424(3) . ?
C17 C25 1.394(3) . ?
C17 C34 1.407(3) . ?
C17 C28 1.425(3) . ?
C18 C31 1.401(3) . ?
C18 C24 1.405(3) . ?
C19 C36 1.385(3) . ?
C19 H19A 0.9500 . ?
C22 C30 1.377(3) . ?
C22 H22A 0.9500 . ?
C23 C35 1.397(3) . ?
C23 H23A 0.9500 . ?
C25 H25A 0.9500 . ?
C26 C38 1.378(3) . ?
C26 C31 1.385(3) . ?
C26 H26A 0.9500 . ?
C27 C50 1.379(3) . ?
C27 C51 1.390(3) . ?
C27 H27A 0.9500 . ?
C29 C39 1.511(3) . ?
C29 C35 1.534(3) . ?
C29 C46 1.537(3) . ?
C29 H29A 1.0000 . ?
C30 C54 1.447(3) . ?
C31 H31A 0.9500 . ?
C32 C33 1.381(3) . ?
C32 C42 1.388(3) . ?
C32 H32A 0.9500 . ?
C35 C36 1.391(3) . ?
C36 C53 1.533(3) . ?
C37 C52 1.384(3) . ?
C37 C47 1.393(3) . ?
C37 H37A 0.9500 . ?
C39 C47 1.394(3) . ?
C39 C48 1.411(3) . ?
C40 C42 1.397(3) . ?
C42 H42A 0.9500 . ?
C43 C52 1.398(3) . ?
C43 C48 1.399(3) . ?
C43 H43A 0.9500 . ?
C45 C49 1.386(3) . ?
C45 C46 1.393(3) . ?
C45 C53 1.525(3) . ?
C46 C51 1.386(3) . ?
C47 H47A 0.9500 . ?
C48 C53 1.533(3) . ?
C49 C50 1.398(3) . ?
C49 H49A 0.9500 . ?
C51 H51A 0.9500 . ?
C53 H53A 1.0000 . ?
C55 C70 1.410(4) . ?
C56 C64 1.379(4) . ?
C56 C69 1.402(4) . ?
C56 H56A 0.9500 . ?
C57 C62 1.371(4) . ?
C57 C60 1.397(4) . ?
C57 H57A 0.9500 . ?
C58 C88 1.393(3) . ?
C58 C107 1.427(3) . ?
C58 C59 1.448(3) . ?
C60 C91 1.396(3) . ?
C60 H60A 0.9500 . ?
C61 C70 1.379(3) . ?
C61 C86 1.386(3) . ?
C61 H61A 0.9500 . ?
C62 C68 1.386(4) . ?
C62 H62A 0.9500 . ?
C63 C67 1.391(3) . ?
C63 C64 1.405(4) . ?
C63 H63A 0.9500 . ?
C64 H64A 0.9500 . ?
C65 C83 1.383(3) . ?
C65 C101 1.411(3) . ?
C66 C68 1.361(3) . ?
C66 C91 1.404(3) . ?
C66 C97 1.524(3) . ?
C67 C89 1.394(3) . ?
C67 C105 1.544(3) . ?
C68 H68A 0.9500 . ?
C69 C89 1.398(3) . ?
C69 H69A 0.9500 . ?
C70 C92 1.433(3) . ?
C71 C72 1.422(3) . ?
C72 C88 1.377(3) . ?
C72 C103 1.434(3) . ?
C73 C85 1.391(3) . ?
C73 C108 1.414(3) . ?
C73 H73A 0.9500 . ?
C74 C84 1.390(3) . ?
C74 C99 1.418(3) . ?
C75 C108 1.391(3) . ?
C75 C77 1.394(3) . ?
C75 H75A 0.9500 . ?
C76 C87 1.514(3) . ?
C76 C78 1.522(3) . ?
C76 C91 1.536(3) . ?
C76 H76A 1.0000 . ?
C77 C102 1.395(3) . ?
C77 H77A 0.9500 . ?
C78 C104 1.383(3) . ?
C78 C81 1.400(3) . ?
C79 C86 1.420(3) . ?
C80 C93 1.377(3) . ?
C80 C87 1.399(3) . ?
C80 C97 1.515(3) . ?
C81 C83 1.395(3) . ?
C81 H81A 0.9500 . ?
C82 C98 1.395(3) . ?
C82 C106 1.404(3) . ?
C82 H82A 0.9500 . ?
C83 H83A 0.9500 . ?
C84 C94 1.381(3) . ?
C84 H84A 0.9500 . ?
C85 C102 1.391(3) . ?
C85 C105 1.522(3) . ?
C86 C96 1.441(3) . ?
C87 C106 1.394(3) . ?
C88 H88A 0.9500 . ?
C89 C90 1.524(3) . ?
C90 C100 1.515(3) . ?
C90 C102 1.531(3) . ?
C90 H90A 1.0000 . ?
C93 C98 1.396(3) . ?
C93 H93A 0.9500 . ?
C94 C100 1.391(3) . ?
C94 H94A 0.9500 . ?
C95 C99 1.383(3) . ?
C95 C100 1.403(3) . ?
C95 C105 1.519(3) . ?
C97 C104 1.524(3) . ?
C97 H97A 1.0000 . ?
C99 H99A 0.9500 . ?
C101 C104 1.397(3) . ?
C101 H10A 0.9500 . ?
C105 H10B 1.0000 . ?
C106 H10C 0.9500 . ?

loop_
_geom_torsion_atom_site_label_1
_geom_torsion_atom_site_label_2
_geom_torsion_atom_site_label_3
_geom_torsion_atom_site_label_4
_geom_torsion
_geom_torsion_site_symmetry_1
_geom_torsion_site_symmetry_2
_geom_torsion_site_symmetry_3
_geom_torsion_site_symmetry_4
_geom_torsion_publ_flag
C3 C1 C2 C14 3.0(4) . . . . ?
C2 C1 C3 C4 -1.4(5) . . . . ?
C1 C3 C4 C9 0.2(4) . . . . ?
C23 C5 C8 C19 -0.6(4) . . . . ?
C3 C4 C9 C14 -0.7(4) . . . . ?
C3 C4 C9 C13 -177.9(2) . . . . ?
C40 C7 C11 C33 1.1(4) . . . . ?
C15 C7 C11 C33 -179.6(2) . . . . ?
C4 C9 C13 C18 122.1(3) . . . . ?
C14 C9 C13 C18 -55.3(3) . . . . ?
C4 C9 C13 C40 -126.6(3) . . . . ?
C14 C9 C13 C40 56.0(3) . . . . ?
C1 C2 C14 C9 -3.6(4) . . . . ?
C1 C2 C14 C15 176.5(2) . . . . ?
C4 C9 C14 C2 2.6(4) . . . . ?
C13 C9 C14 C2 -179.9(2) . . . . ?
C4 C9 C14 C15 -177.5(2) . . . . ?
C13 C9 C14 C15 0.1(3) . . . . ?
C2 C14 C15 C24 -124.5(3) . . . . ?
C9 C14 C15 C24 55.5(3) . . . . ?
C2 C14 C15 C7 123.6(3) . . . . ?
C9 C14 C15 C7 -56.4(3) . . . . ?
C11 C7 C15 C24 125.6(3) . . . . ?
C40 C7 C15 C24 -55.1(3) . . . . ?
C11 C7 C15 C14 -121.5(3) . . . . ?
C40 C7 C15 C14 57.9(3) . . . . ?
C40 C13 C18 C31 123.3(2) . . . . ?
C9 C13 C18 C31 -125.3(3) . . . . ?
C40 C13 C18 C24 -56.0(2) . . . . ?
C9 C13 C18 C24 55.4(3) . . . . ?
C5 C8 C19 C36 0.2(4) . . . . ?
C22 C10 C20 N4 -180(100) . . . . ?
C41 C10 C20 N4 1(4) . . . . ?
C25 C12 C21 N9 153(6) . . . . ?
C44 C12 C21 N9 -23(6) . . . . ?
C41 C10 C22 C30 -1.1(4) . . . . ?
C20 C10 C22 C30 179.9(3) . . . . ?
C8 C5 C23 C35 0.0(4) . . . . ?
C38 C6 C24 C18 1.0(3) . . . . ?
C38 C6 C24 C15 177.6(2) . . . . ?
C31 C18 C24 C6 -2.9(3) . . . . ?
C13 C18 C24 C6 176.4(2) . . . . ?
C31 C18 C24 C15 -179.9(2) . . . . ?
C13 C18 C24 C15 -0.6(3) . . . . ?
C14 C15 C24 C6 127.5(3) . . . . ?
C7 C15 C24 C6 -120.7(3) . . . . ?
C14 C15 C24 C18 -55.8(3) . . . . ?
C7 C15 C24 C18 56.1(3) . . . . ?
C44 C12 C25 C17 -1.9(4) . . . . ?
C21 C12 C25 C17 -178.4(3) . . . . ?
C34 C17 C25 C12 178.6(3) . . . . ?
C28 C17 C25 C12 0.5(4) . . . . ?
C44 N6 C28 N8 178.0(2) . . . . ?
C44 N6 C28 C17 -0.9(4) . . . . ?
C38 N8 C28 N6 7.5(4) . . . . ?
C38 N8 C28 C17 -173.6(2) . . . . ?
C25 C17 C28 N6 1.0(4) . . . . ?
C34 C17 C28 N6 -177.2(3) . . . . ?
C25 C17 C28 N8 -177.9(2) . . . . ?
C34 C17 C28 N8 3.9(4) . . . . ?
C10 C22 C30 C16 -179.8(3) . . . . ?
C10 C22 C30 C54 0.7(4) . . . . ?
N5 C16 C30 C22 132(4) . . . . ?
N5 C16 C30 C54 -48(4) . . . . ?
C38 C26 C31 C18 1.1(3) . . . . ?
C24 C18 C31 C26 1.9(3) . . . . ?
C13 C18 C31 C26 -177.4(2) . . . . ?
C42 C32 C33 C11 -0.8(4) . . . . ?
C42 C32 C33 N2 175.2(2) . . . . ?
C7 C11 C33 C32 0.5(3) . . . . ?
C7 C11 C33 N2 -175.9(2) . . . . ?
C41 N2 C33 C32 46.9(4) . . . . ?
C41 N2 C33 C11 -136.9(3) . . . . ?
C25 C17 C34 N10 -155(8) . . . . ?
C28 C17 C34 N10 24(8) . . . . ?
C5 C23 C35 C36 1.0(4) . . . . ?
C5 C23 C35 C29 -179.4(2) . . . . ?
C39 C29 C35 C36 -55.9(3) . . . . ?
C46 C29 C35 C36 55.1(2) . . . . ?
C39 C29 C35 C23 124.4(3) . . . . ?
C46 C29 C35 C23 -124.6(2) . . . . ?
C8 C19 C36 C35 0.8(4) . . . . ?
C8 C19 C36 C53 179.2(2) . . . . ?
C23 C35 C36 C19 -1.4(4) . . . . ?
C29 C35 C36 C19 178.9(2) . . . . ?
C23 C35 C36 C53 180.0(2) . . . . ?
C29 C35 C36 C53 0.3(3) . . . . ?
C31 C26 C38 C6 -3.0(4) . . . . ?
C31 C26 C38 N8 175.9(2) . . . . ?
C24 C6 C38 C26 1.9(3) . . . . ?
C24 C6 C38 N8 -177.00(19) . . . . ?
C28 N8 C38 C26 -63.5(3) . . . . ?
C28 N8 C38 C6 115.4(3) . . . . ?
C35 C29 C39 C47 -127.8(3) . . . . ?
C46 C29 C39 C47 120.9(3) . . . . ?
C35 C29 C39 C48 57.5(3) . . . . ?
C46 C29 C39 C48 -53.8(2) . . . . ?
C11 C7 C40 C42 -2.3(4) . . . . ?
C15 C7 C40 C42 178.3(2) . . . . ?
C11 C7 C40 C13 178.0(2) . . . . ?
C15 C7 C40 C13 -1.3(3) . . . . ?
C18 C13 C40 C7 56.8(3) . . . . ?
C9 C13 C40 C7 -54.8(3) . . . . ?
C18 C13 C40 C42 -122.7(3) . . . . ?
C9 C13 C40 C42 125.6(3) . . . . ?
C54 N1 C41 N2 178.2(2) . . . . ?
C54 N1 C41 C10 0.3(4) . . . . ?
C33 N2 C41 N1 -3.7(4) . . . . ?
C33 N2 C41 C10 174.2(2) . . . . ?
C22 C10 C41 N1 0.6(4) . . . . ?
C20 C10 C41 N1 179.6(2) . . . . ?
C22 C10 C41 N2 -177.2(2) . . . . ?
C20 C10 C41 N2 1.8(4) . . . . ?
C33 C32 C42 C40 -0.5(4) . . . . ?
C7 C40 C42 C32 2.0(4) . . . . ?
C13 C40 C42 C32 -178.4(2) . . . . ?
C28 N6 C44 N7 178.9(2) . . . . ?
C28 N6 C44 C12 -0.6(4) . . . . ?
C50 N7 C44 N6 -1.5(4) . . . . ?
C50 N7 C44 C12 178.0(3) . . . . ?
C25 C12 C44 N6 2.0(4) . . . . ?
C21 C12 C44 N6 178.6(3) . . . . ?
C25 C12 C44 N7 -177.4(3) . . . . ?
C21 C12 C44 N7 -0.9(4) . . . . ?
C49 C45 C46 C51 0.4(3) . . . . ?
C53 C45 C46 C51 176.7(2) . . . . ?
C49 C45 C46 C29 -177.6(2) . . . . ?
C53 C45 C46 C29 -1.3(3) . . . . ?
C39 C29 C46 C51 -120.5(2) . . . . ?
C35 C29 C46 C51 127.8(2) . . . . ?
C39 C29 C46 C45 57.4(2) . . . . ?
C35 C29 C46 C45 -54.4(2) . . . . ?
C52 C37 C47 C39 3.0(4) . . . . ?
C48 C39 C47 C37 3.1(3) . . . . ?
C29 C39 C47 C37 -171.3(2) . . . . ?
C52 C43 C48 C39 1.8(3) . . . . ?
C52 C43 C48 C53 174.5(2) . . . . ?
C47 C39 C48 C43 -5.5(4) . . . . ?
C29 C39 C48 C43 169.6(2) . . . . ?
C47 C39 C48 C53 -179.1(2) . . . . ?
C29 C39 C48 C53 -4.0(3) . . . . ?
C46 C45 C49 C50 -1.6(3) . . . . ?
C53 C45 C49 C50 -177.5(2) . . . . ?
C51 C27 C50 C49 1.6(4) . . . . ?
C51 C27 C50 N7 178.1(2) . . . . ?
C45 C49 C50 C27 0.6(4) . . . . ?
C45 C49 C50 N7 -176.1(2) . . . . ?
C44 N7 C50 C27 32.6(4) . . . . ?
C44 N7 C50 C49 -150.8(3) . . . . ?
C45 C46 C51 C27 1.8(3) . . . . ?
C29 C46 C51 C27 179.5(2) . . . . ?
C50 C27 C51 C46 -2.8(4) . . . . ?
C47 C37 C52 C43 -7.0(4) . . . . ?
C47 C37 C52 N3 171.6(2) . . . . ?
C48 C43 C52 C37 4.5(3) . . . . ?
C48 C43 C52 N3 -174.1(2) . . . . ?
C54 N3 C52 C37 -48.4(4) . . . . ?
C54 N3 C52 C43 130.2(3) . . . . ?
C49 C45 C53 C48 120.4(2) . . . . ?
C46 C45 C53 C48 -55.7(3) . . . . ?
C49 C45 C53 C36 -127.2(2) . . . . ?
C46 C45 C53 C36 56.7(2) . . . . ?
C43 C48 C53 C45 -114.2(3) . . . . ?
C39 C48 C53 C45 59.0(3) . . . . ?
C43 C48 C53 C36 135.1(2) . . . . ?
C39 C48 C53 C36 -51.7(2) . . . . ?
C19 C36 C53 C45 125.5(2) . . . . ?
C35 C36 C53 C45 -56.0(3) . . . . ?
C19 C36 C53 C48 -125.0(3) . . . . ?
C35 C36 C53 C48 53.5(3) . . . . ?
C41 N1 C54 N3 178.0(2) . . . . ?
C41 N1 C54 C30 -0.7(4) . . . . ?
C52 N3 C54 N1 -2.1(4) . . . . ?
C52 N3 C54 C30 176.7(2) . . . . ?
C22 C30 C54 N1 0.2(4) . . . . ?
C16 C30 C54 N1 -179.3(3) . . . . ?
C22 C30 C54 N3 -178.5(3) . . . . ?
C16 C30 C54 N3 2.0(4) . . . . ?
C88 C58 C59 N19 -156(6) . . . . ?
C107 C58 C59 N19 25(7) . . . . ?
C62 C57 C60 C91 -0.2(4) . . . . ?
C60 C57 C62 C68 0.0(5) . . . . ?
C69 C56 C64 C63 -1.2(4) . . . . ?
C67 C63 C64 C56 1.4(4) . . . . ?
C96 N13 C65 C83 -47.6(4) . . . . ?
C96 N13 C65 C101 136.0(3) . . . . ?
C64 C63 C67 C89 -1.3(3) . . . . ?
C64 C63 C67 C105 177.9(2) . . . . ?
C91 C66 C68 C62 0.0(4) . . . . ?
C97 C66 C68 C62 176.8(2) . . . . ?
C57 C62 C68 C66 0.1(4) . . . . ?
C64 C56 C69 C89 0.8(4) . . . . ?
C86 C61 C70 C55 -178.9(3) . . . . ?
C86 C61 C70 C92 -0.4(4) . . . . ?
N14 C55 C70 C61 141(9) . . . . ?
N14 C55 C70 C92 -38(9) . . . . ?
N20 C71 C72 C88 173(100) . . . . ?
N20 C71 C72 C103 -8(6) . . . . ?
C92 N12 C74 C84 47.1(4) . . . . ?
C92 N12 C74 C99 -133.2(3) . . . . ?
C108 C75 C77 C102 0.7(3) . . . . ?
C87 C76 C78 C104 -55.5(2) . . . . ?
C91 C76 C78 C104 56.4(2) . . . . ?
C87 C76 C78 C81 126.5(2) . . . . ?
C91 C76 C78 C81 -121.6(2) . . . . ?
C104 C78 C81 C83 -2.3(3) . . . . ?
C76 C78 C81 C83 175.5(2) . . . . ?
N13 C65 C83 C81 -176.4(2) . . . . ?
C101 C65 C83 C81 -0.1(3) . . . . ?
C78 C81 C83 C65 1.9(3) . . . . ?
C99 C74 C84 C94 1.9(3) . . . . ?
N12 C74 C84 C94 -178.5(2) . . . . ?
C108 C73 C85 C102 -0.2(3) . . . . ?
C108 C73 C85 C105 177.6(2) . . . . ?
C70 C61 C86 C79 -179.8(3) . . . . ?
C70 C61 C86 C96 1.3(4) . . . . ?
N15 C79 C86 C61 -177(100) . . . . ?
N15 C79 C86 C96 2(3) . . . . ?
C93 C80 C87 C106 1.1(3) . . . . ?
C97 C80 C87 C106 178.96(19) . . . . ?
C93 C80 C87 C76 -178.4(2) . . . . ?
C97 C80 C87 C76 -0.5(3) . . . . ?
C78 C76 C87 C106 -123.5(2) . . . . ?
C91 C76 C87 C106 126.4(2) . . . . ?
C78 C76 C87 C80 56.0(2) . . . . ?
C91 C76 C87 C80 -54.2(2) . . . . ?
C71 C72 C88 C58 178.0(3) . . . . ?
C103 C72 C88 C58 -1.1(4) . . . . ?
C107 C58 C88 C72 -1.9(4) . . . . ?
C59 C58 C88 C72 178.3(3) . . . . ?
C63 C67 C89 C69 0.9(3) . . . . ?
C105 C67 C89 C69 -178.4(2) . . . . ?
C63 C67 C89 C90 177.6(2) . . . . ?
C105 C67 C89 C90 -1.6(3) . . . . ?
C56 C69 C89 C67 -0.6(3) . . . . ?
C56 C69 C89 C90 -176.9(2) . . . . ?
C67 C89 C90 C100 57.1(2) . . . . ?
C69 C89 C90 C100 -126.4(2) . . . . ?
C67 C89 C90 C102 -54.9(2) . . . . ?
C69 C89 C90 C102 121.6(2) . . . . ?
C57 C60 C91 C66 0.3(4) . . . . ?
C57 C60 C91 C76 -175.1(2) . . . . ?
C68 C66 C91 C60 -0.2(3) . . . . ?
C97 C66 C91 C60 -177.5(2) . . . . ?
C68 C66 C91 C76 175.7(2) . . . . ?
C97 C66 C91 C76 -1.5(3) . . . . ?
C87 C76 C91 C60 -128.8(2) . . . . ?
C78 C76 C91 C60 120.1(2) . . . . ?
C87 C76 C91 C66 55.5(2) . . . . ?
C78 C76 C91 C66 -55.7(2) . . . . ?
C96 N11 C92 N12 -178.6(2) . . . . ?
C96 N11 C92 C70 1.5(4) . . . . ?
C74 N12 C92 N11 3.3(4) . . . . ?
C74 N12 C92 C70 -176.7(2) . . . . ?
C61 C70 C92 N11 -1.0(4) . . . . ?
C55 C70 C92 N11 177.5(3) . . . . ?
C61 C70 C92 N12 179.0(3) . . . . ?
C55 C70 C92 N12 -2.5(4) . . . . ?
C87 C80 C93 C98 0.0(3) . . . . ?
C97 C80 C93 C98 -177.6(2) . . . . ?
C74 C84 C94 C100 -1.5(3) . . . . ?
C92 N11 C96 N13 -179.4(2) . . . . ?
C92 N11 C96 C86 -0.5(4) . . . . ?
C65 N13 C96 N11 -5.1(4) . . . . ?
C65 N13 C96 C86 176.0(2) . . . . ?
C61 C86 C96 N11 -0.8(4) . . . . ?
C79 C86 C96 N11 -179.8(2) . . . . ?
C61 C86 C96 N13 178.0(2) . . . . ?
C79 C86 C96 N13 -1.0(4) . . . . ?
C93 C80 C97 C66 -126.8(2) . . . . ?
C87 C80 C97 C66 55.5(2) . . . . ?
C93 C80 C97 C104 123.0(2) . . . . ?
C87 C80 C97 C104 -54.7(2) . . . . ?
C68 C66 C97 C80 129.2(3) . . . . ?
C91 C66 C97 C80 -53.7(2) . . . . ?
C68 C66 C97 C104 -119.4(3) . . . . ?
C91 C66 C97 C104 57.6(2) . . . . ?
C106 C82 C98 C93 1.4(3) . . . . ?
C106 C82 C98 N18 178.79(19) . . . . ?
C80 C93 C98 C82 -1.3(3) . . . . ?
C80 C93 C98 N18 -178.7(2) . . . . ?
C103 N18 C98 C82 64.9(3) . . . . ?
C103 N18 C98 C93 -117.7(3) . . . . ?
C100 C95 C99 C74 -0.6(3) . . . . ?
C105 C95 C99 C74 -176.1(2) . . . . ?
C84 C74 C99 C95 -0.8(3) . . . . ?
N12 C74 C99 C95 179.5(2) . . . . ?
C84 C94 C100 C95 0.1(3) . . . . ?
C84 C94 C100 C90 178.3(2) . . . . ?
C99 C95 C100 C94 1.0(3) . . . . ?
C105 C95 C100 C94 177.1(2) . . . . ?
C99 C95 C100 C90 -177.5(2) . . . . ?
C105 C95 C100 C90 -1.4(3) . . . . ?
C89 C90 C100 C94 126.4(2) . . . . ?
C102 C90 C100 C94 -121.4(2) . . . . ?
C89 C90 C100 C95 -55.3(2) . . . . ?
C102 C90 C100 C95 56.9(2) . . . . ?
C83 C65 C101 C104 -1.2(3) . . . . ?
N13 C65 C101 C104 175.3(2) . . . . ?
C73 C85 C102 C77 -0.7(3) . . . . ?
C105 C85 C102 C77 -178.8(2) . . . . ?
C73 C85 C102 C90 176.6(2) . . . . ?
C105 C85 C102 C90 -1.5(3) . . . . ?
C75 C77 C102 C85 0.4(3) . . . . ?
C75 C77 C102 C90 -176.4(2) . . . . ?
C100 C90 C102 C85 -55.5(2) . . . . ?
C89 C90 C102 C85 57.0(2) . . . . ?
C100 C90 C102 C77 121.6(2) . . . . ?
C89 C90 C102 C77 -126.0(2) . . . . ?
C107 N16 C103 N18 177.0(2) . . . . ?
C107 N16 C103 C72 -2.4(3) . . . . ?
C98 N18 C103 N16 -5.0(4) . . . . ?
C98 N18 C103 C72 174.3(2) . . . . ?
C88 C72 C103 N16 3.3(4) . . . . ?
C71 C72 C103 N16 -175.8(2) . . . . ?
C88 C72 C103 N18 -176.0(2) . . . . ?
C71 C72 C103 N18 4.9(4) . . . . ?
C81 C78 C104 C101 1.0(3) . . . . ?
C76 C78 C104 C101 -177.1(2) . . . . ?
C81 C78 C104 C97 178.13(19) . . . . ?
C76 C78 C104 C97 0.0(3) . . . . ?
C65 C101 C104 C78 0.7(3) . . . . ?
C65 C101 C104 C97 -176.1(2) . . . . ?
C80 C97 C104 C78 55.3(3) . . . . ?
C66 C97 C104 C78 -57.6(2) . . . . ?
C80 C97 C104 C101 -127.6(2) . . . . ?
C66 C97 C104 C101 119.4(2) . . . . ?
C99 C95 C105 C85 120.6(2) . . . . ?
C100 C95 C105 C85 -55.2(2) . . . . ?
C99 C95 C105 C67 -127.9(2) . . . . ?
C100 C95 C105 C67 56.3(2) . . . . ?
C102 C85 C105 C95 56.7(2) . . . . ?
C73 C85 C105 C95 -121.2(2) . . . . ?
C102 C85 C105 C67 -54.8(2) . . . . ?
C73 C85 C105 C67 127.2(2) . . . . ?
C63 C67 C105 C95 126.4(2) . . . . ?
C89 C67 C105 C95 -54.4(2) . . . . ?
C63 C67 C105 C85 -122.5(2) . . . . ?
C89 C67 C105 C85 56.7(2) . . . . ?
C80 C87 C106 C82 -0.9(3) . . . . ?
C76 C87 C106 C82 178.6(2) . . . . ?
C98 C82 C106 C87 -0.4(3) . . . . ?
C103 N16 C107 N17 179.0(2) . . . . ?
C103 N16 C107 C58 -0.8(4) . . . . ?
C108 N17 C107 N16 -2.5(4) . . . . ?
C108 N17 C107 C58 177.3(2) . . . . ?
C88 C58 C107 N16 3.0(4) . . . . ?
C59 C58 C107 N16 -177.2(2) . . . . ?
C88 C58 C107 N17 -176.8(2) . . . . ?
C59 C58 C107 N17 3.0(4) . . . . ?
C77 C75 C108 N17 179.4(2) . . . . ?
C77 C75 C108 C73 -1.6(3) . . . . ?
C107 N17 C108 C75 -33.8(4) . . . . ?
C107 N17 C108 C73 147.1(2) . . . . ?
C85 C73 C108 C75 1.4(3) . . . . ?
C85 C73 C108 N17 -179.6(2) . . . . ?

loop_
_platon_squeeze_void_nr
_platon_squeeze_void_average_x
_platon_squeeze_void_average_y
_platon_squeeze_void_average_z
_platon_squeeze_void_volume
_platon_squeeze_void_count_electrons
_platon_squeeze_void_content
1 -0.033 0.459 0.051 3471 956 ' '
